data_7712206
loop_
_publ_author_name
'Wang, Ze-Jie'
'Wu, Ling-Kun'
'Wang, Na'
'Hu, Qian-Qian'
'Li, Jian-Rong'
'Ye, Heng-Yun'

_publ_section_title
;
 Tuning the luminescent properties of a three-dimensional perovskite
 ferroelectric (Me-Hdabco)CsI<sub>3</sub><i>via</i> Sn(II) doping.
;
_journal_issue 9
_journal_name_full 'Dalton transactions (Cambridge, England : 2003)'
_journal_page_first 2799
_journal_page_last 2803
_journal_paper_doi 10.1039/d2dt03939g
_journal_volume 52
_journal_year 2023
_chemical_formula_moiety 'Cs1 I3, 0.5(N12)'
_chemical_formula_sum 'C4 H9 Cs I3 N2'
_chemical_formula_weight 598.74
_space_group_crystal_system cubic
_space_group_IT_number 221
_space_group_name_Hall '-P 4 2 3'
_space_group_name_H-M_alt 'P m -3 m'
_audit_creation_date 2022-11-22
_audit_creation_method
;
Olex2 1.5
(compiled 2022.04.07 svn.rca3783a0 for OlexSys, GUI svn.r6498)
;
_audit_update_record
;
2022-12-07 deposited with the CCDC.	2023-01-26 downloaded from the CCDC.
;
_cell_angle_alpha 90
_cell_angle_beta 90
_cell_angle_gamma 90
_cell_formula_units_Z 1
_cell_length_a 7.4727(18)
_cell_length_b 7.4727(18)
_cell_length_c 7.4727(18)
_cell_measurement_reflns_used 1187
_cell_measurement_temperature 453.15
_cell_measurement_theta_max 29.0700
_cell_measurement_theta_min 2.7080
_cell_volume 417.28(17)
_computing_molecular_graphics 'Olex2 1.5 (Dolomanov et al., 2009)'
_computing_publication_material 'Olex2 1.5 (Dolomanov et al., 2009)'
_computing_structure_refinement 'SHELXL 2018/3 (Sheldrick, 2015)'
_computing_structure_solution 'SHELXT 2018/2 (Sheldrick, 2018)'
_diffrn_ambient_temperature 453.15
_diffrn_measured_fraction_theta_full 1.000
_diffrn_measured_fraction_theta_max 0.926
_diffrn_measurement_device_type 'Hybrid Pixel Array Detector'
_diffrn_measurement_method '\w scans'
_diffrn_radiation_type MoK\a
_diffrn_radiation_wavelength 0.71073
_diffrn_reflns_av_R_equivalents 0.0310
_diffrn_reflns_av_unetI/netI 0.0106
_diffrn_reflns_Laue_measured_fraction_full 1.000
_diffrn_reflns_Laue_measured_fraction_max 0.926
_diffrn_reflns_limit_h_max 9
_diffrn_reflns_limit_h_min -8
_diffrn_reflns_limit_k_max 9
_diffrn_reflns_limit_k_min -9
_diffrn_reflns_limit_l_max 10
_diffrn_reflns_limit_l_min -8
_diffrn_reflns_number 2693
_diffrn_reflns_point_group_measured_fraction_full 1.000
_diffrn_reflns_point_group_measured_fraction_max 0.926
_diffrn_reflns_theta_full 25.242
_diffrn_reflns_theta_max 29.918
_diffrn_reflns_theta_min 2.726
_exptl_absorpt_coefficient_mu 7.731
_exptl_absorpt_correction_T_max 1.00000
_exptl_absorpt_correction_T_min 0.39758
_exptl_absorpt_correction_type multi-scan
_exptl_crystal_colour 'clear light colourless'
_exptl_crystal_colour_lustre clear
_exptl_crystal_colour_modifier light
_exptl_crystal_colour_primary colourless
_exptl_crystal_density_diffrn 2.383
_exptl_crystal_description block
_exptl_crystal_F_000 261
_exptl_crystal_size_max 0.22
_exptl_crystal_size_mid 0
_exptl_crystal_size_min 0
_refine_diff_density_max 0.531
_refine_diff_density_min -0.803
_refine_diff_density_rms 0.183
_refine_ls_extinction_method none
_refine_ls_goodness_of_fit_ref 1.113
_refine_ls_hydrogen_treatment undef
_refine_ls_matrix_type full
_refine_ls_number_parameters 7
_refine_ls_number_reflns 151
_refine_ls_number_restraints 0
_refine_ls_restrained_S_all 1.113
_refine_ls_R_factor_all 0.0633
_refine_ls_R_factor_gt 0.0541
_refine_ls_shift/su_max 0.009
_refine_ls_shift/su_mean 0.006
_refine_ls_structure_factor_coef Fsqd
_refine_ls_weighting_details 'w=1/[\s^2^(Fo^2^)+(0.1053P)^2^+0.1693P] where P=(Fo^2^+2Fc^2^)/3'
_refine_ls_weighting_scheme calc
_refine_ls_wR_factor_gt 0.1615
_refine_ls_wR_factor_ref 0.1677
_reflns_Friedel_coverage 0.000
_reflns_number_gt 116
_reflns_number_total 151
_reflns_threshold_expression 'I > 2\s(I)'
_cod_data_source_file d2dt03939g2.cif
_cod_data_source_block shelxl
_cod_depositor_comments 'Adding full bibliography for 7712206--7712207.cif.'
_cod_original_cell_volume 417.3(3)
_cod_database_code 7712206
_shelx_shelxl_version_number 2018/3
_shelx_space_group_comment
;
The symmetry employed for this shelxl refinement is uniquely defined
by the following loop, which should always be used as a source of
symmetry information in preference to the above space-group names.
They are only intended as comments.
;
_shelx_estimated_absorpt_t_max 1.000
_shelx_estimated_absorpt_t_min 0.281
_olex2_refinement_description
;
;
_olex2_submission_special_instructions 'No special instructions were received'

loop_
_space_group_symop_operation_xyz
'x, y, z'
'-x, -y, z'
'-x, y, -z'
'x, -y, -z'
'z, x, y'
'z, -x, -y'
'-z, -x, y'
'-z, x, -y'
'y, z, x'
'-y, z, -x'
'y, -z, -x'
'-y, -z, x'
'y, x, -z'
'-y, -x, -z'
'y, -x, z'
'-y, x, z'
'x, z, -y'
'-x, z, y'
'-x, -z, -y'
'x, -z, y'
'z, y, -x'
'z, -y, x'
'-z, y, x'
'-z, -y, -x'
'-x, -y, -z'
'x, y, -z'
'x, -y, z'
'-x, y, z'
'-z, -x, -y'
'-z, x, y'
'z, x, -y'
'z, -x, y'
'-y, -z, -x'
'y, -z, x'
'-y, z, x'
'y, z, -x'
'-y, -x, z'
'y, x, z'
'-y, x, -z'
'y, -x, -z'
'-x, -z, y'
'x, -z, -y'
'x, z, y'
'-x, z, -y'
'-z, -y, x'
'-z, y, -x'
'z, -y, -x'
'z, y, x'

loop_
_atom_site_label
_atom_site_type_symbol
_atom_site_fract_x
_atom_site_fract_y
_atom_site_fract_z
_atom_site_U_iso_or_equiv
_atom_site_adp_type
_atom_site_occupancy
_atom_site_site_symmetry_order
_atom_site_calc_flag
_atom_site_refinement_flags_posn
_atom_site_refinement_flags_adp
_atom_site_refinement_flags_occupancy
_atom_site_disorder_assembly
_atom_site_disorder_group
RB1 Cs 0.000000 0.000000 1.000000 0.0827(9) Uani 1 48 d S T P . .
BR1 I 0.000000 0.000000 0.500000 0.1895(16) Uani 1 16 d S T P . .
N1 N 0.500000 0.651(11) 0.500000 0.47(6) Uani 1 8 d S T P . .

loop_
_atom_site_aniso_label
_atom_site_aniso_U_11
_atom_site_aniso_U_22
_atom_site_aniso_U_33
_atom_site_aniso_U_23
_atom_site_aniso_U_13
_atom_site_aniso_U_12
RB1 0.0827(9) 0.0827(9) 0.0827(9) 0.000 0.000 0.000
BR1 0.244(2) 0.244(2) 0.0804(13) 0.000 0.000 0.000
N1 0.52(7) 0.37(6) 0.52(7) 0.000 0.000 0.000

loop_
_atom_type_symbol
_atom_type_description
_atom_type_scat_dispersion_real
_atom_type_scat_dispersion_imag
_atom_type_scat_source
C C 0.0033 0.0016 'International Tables Vol C Tables 4.2.6.8 and 6.1.1.4'
H H 0.0000 0.0000 'International Tables Vol C Tables 4.2.6.8 and 6.1.1.4'
N N 0.0061 0.0033 'International Tables Vol C Tables 4.2.6.8 and 6.1.1.4'
I I -0.4742 1.8119 'International Tables Vol C Tables 4.2.6.8 and 6.1.1.4'
Cs Cs -0.3680 2.1192 'International Tables Vol C Tables 4.2.6.8 and 6.1.1.4'

loop_
_geom_angle_atom_site_label_1
_geom_angle_atom_site_label_2
_geom_angle_atom_site_label_3
_geom_angle
_geom_angle_site_symmetry_1
_geom_angle_site_symmetry_3
_geom_angle_publ_flag
BR1 RB1 BR1 90.0 9_556 . ?
BR1 RB1 BR1 90.0 1_556 5_556 ?
BR1 RB1 BR1 90.0 5_456 9_546 ?
BR1 RB1 BR1 90.0 9_556 1_556 ?
BR1 RB1 BR1 90.0 . 9_546 ?
BR1 RB1 BR1 180.0 . 1_556 ?
BR1 RB1 BR1 90.0 . 5_556 ?
BR1 RB1 BR1 90.0 9_556 5_456 ?
BR1 RB1 BR1 180.0 5_456 5_556 ?
BR1 RB1 BR1 90.0 . 5_456 ?
BR1 RB1 BR1 90.0 1_556 9_546 ?
BR1 RB1 BR1 90.0 1_556 5_456 ?
BR1 RB1 BR1 90.0 5_556 9_546 ?
BR1 RB1 BR1 90.0 9_556 5_556 ?
BR1 RB1 BR1 180.0 9_556 9_546 ?
RB1 BR1 RB1 180.0 1_554 . ?
N1 N1 N1 90.000(8) 33_666 9 ?
N1 N1 N1 60.000(11) 5 9 ?
N1 N1 N1 60.000(8) 33_666 29_666 ?
N1 N1 N1 60.000(11) 29_666 9 ?
N1 N1 N1 60.000(13) 33_666 5 ?
N1 N1 N1 90.000(5) 29_666 5 ?

loop_
_geom_bond_atom_site_label_1
_geom_bond_atom_site_label_2
_geom_bond_distance
_geom_bond_site_symmetry_2
_geom_bond_publ_flag
RB1 BR1 3.7364(9) 9_556 ?
RB1 BR1 3.7364(9) 9_546 ?
RB1 BR1 3.7364(9) 5_456 ?
RB1 BR1 3.7364(9) . ?
RB1 BR1 3.7364(9) 1_556 ?
RB1 BR1 3.7364(9) 5_556 ?
N1 N1 1.59(11) 33_666 ?
N1 N1 1.59(11) 5 ?
N1 N1 1.59(11) 9 ?
N1 N1 1.59(11) 29_666 ?
